data_1561084
loop_
_publ_author_name
'Ar\?ic\?i, M\"ursel'

_publ_section_title
;
 Construction, Structural Diversity and Properties of Five Coordination
 Polymers Based on 5-Nitroisophthalate and Bis(imidazole) Linkers
;
_journal_name_full 'Journal of Solid State Chemistry'
_journal_page_first 79
_journal_page_last 86
_journal_paper_doi 10.1016/j.jssc.2018.03.013
_journal_volume 262
_journal_year 2018
_chemical_formula_moiety 'C28 H28 Cd1 N5 O6'
_chemical_formula_sum 'C28 H28 Cd N5 O6'
_chemical_formula_weight 642.81
_space_group_crystal_system orthorhombic
_space_group_IT_number 56
_space_group_name_Hall '-P 2ab 2ac'
_space_group_name_H-M_alt 'P c c n'
_atom_sites_solution_hydrogens geom
_cell_angle_alpha 90
_cell_angle_beta 90
_cell_angle_gamma 90
_cell_formula_units_Z 8
_cell_length_a 25.6123(5)
_cell_length_b 14.1294(3)
_cell_length_c 15.9965(3)
_cell_measurement_reflns_used 6875
_cell_measurement_temperature 296(2)
_cell_measurement_theta_max 33.14
_cell_measurement_theta_min 2.79
_cell_volume 5788.9(2)
_computing_cell_refinement 'Bruker SAINT'
_computing_data_collection 'Bruker APEX2'
_computing_data_reduction 'Bruker SAINT'
_computing_molecular_graphics 'Olex2 (Dolomanov et al., 2009)'
_computing_publication_material 'Olex2 (Dolomanov et al., 2009)'
_computing_structure_refinement 'ShelXL (Sheldrick, 2015)'
_computing_structure_solution 'SIR2008 (Burla et al., 2007)'
_diffrn_ambient_temperature 296.15
_diffrn_measured_fraction_theta_full 0.999
_diffrn_measured_fraction_theta_max 0.991
_diffrn_measurement_device_type 'Bruker APEX-II CCD'
_diffrn_measurement_method '\f and \w scans'
_diffrn_radiation_type MoK\a
_diffrn_radiation_wavelength 0.71073
_diffrn_reflns_av_R_equivalents 0.0342
_diffrn_reflns_av_unetI/netI 0.0340
_diffrn_reflns_Laue_measured_fraction_full 0.999
_diffrn_reflns_Laue_measured_fraction_max 0.991
_diffrn_reflns_limit_h_max 38
_diffrn_reflns_limit_h_min -39
_diffrn_reflns_limit_k_max 21
_diffrn_reflns_limit_k_min -19
_diffrn_reflns_limit_l_max 24
_diffrn_reflns_limit_l_min -24
_diffrn_reflns_number 49447
_diffrn_reflns_point_group_measured_fraction_full 0.999
_diffrn_reflns_point_group_measured_fraction_max 0.991
_diffrn_reflns_theta_full 25.242
_diffrn_reflns_theta_max 33.255
_diffrn_reflns_theta_min 1.646
_exptl_absorpt_coefficient_mu 0.802
_exptl_absorpt_correction_type none
_exptl_crystal_colour COLORLES
_exptl_crystal_density_diffrn 1.475
_exptl_crystal_density_method 'not measured'
_exptl_crystal_description PRISM
_exptl_crystal_F_000 2616
_exptl_crystal_size_max 0.5
_exptl_crystal_size_mid 0.16
_exptl_crystal_size_min 0.09
_refine_diff_density_max 0.915
_refine_diff_density_min -0.553
_refine_diff_density_rms 0.070
_refine_ls_extinction_coef .
_refine_ls_extinction_method none
_refine_ls_goodness_of_fit_ref 1.047
_refine_ls_hydrogen_treatment constr
_refine_ls_matrix_type full
_refine_ls_number_parameters 375
_refine_ls_number_reflns 11052
_refine_ls_number_restraints 0
_refine_ls_restrained_S_all 1.047
_refine_ls_R_factor_all 0.0868
_refine_ls_R_factor_gt 0.0528
_refine_ls_shift/su_max 0.001
_refine_ls_shift/su_mean 0.000
_refine_ls_structure_factor_coef Fsqd
_refine_ls_weighting_details 'w=1/[\s^2^(Fo^2^)+(0.0325P)^2^+4.6696P] where P=(Fo^2^+2Fc^2^)/3'
_refine_ls_weighting_scheme calc
_refine_ls_wR_factor_gt 0.0948
_refine_ls_wR_factor_ref 0.1050
_reflns_Friedel_coverage 0.000
_reflns_Friedel_fraction_full .
_reflns_Friedel_fraction_max .
_reflns_number_gt 7471
_reflns_number_total 11052
_reflns_threshold_expression 'I > 2\s(I)'
_cod_data_source_file 5.cif
_cod_data_source_block PCOD_5
_cod_database_code 1561084
_shelx_space_group_comment
;
The symmetry employed for this shelxl refinement is uniquely defined
by the following loop, which should always be used as a source of
symmetry information in preference to the above space-group names.
They are only intended as comments.
;
_olex2_refinement_description
;
1. Fixed Uiso
 At 1.2 times of:
  All C(H) groups, All C(H,H) groups
 At 1.5 times of:
  All C(H,H,H) groups
2. Others
 Fixed Sof: Cd0A(0.75)
3.a Ternary CH refined with riding coordinates:
 C26(H26)
3.b Secondary CH2 refined with riding coordinates:
 C15(H15A,H15B), C22(H22A,H22B)
3.c Aromatic/amide H refined with riding coordinates:
 C3(H3), C7(H7), C5(H5), C10(H10), C20(H20), C9(H9), C17(H17), C19(H19),
 C18(H18), C23(H23), C24(H24)
3.d Idealised Me refined as rotating group:
 C13(H13A,H13B,H13C), C14(H14A,H14B,H14C), C27(H27A,H27B,H27C), C28(H28A,H28B,
 H28C)
;

loop_
_space_group_symop_operation_xyz
'x, y, z'
'-x+1/2, -y+1/2, z'
'x+1/2, -y, -z+1/2'
'-x, y+1/2, -z+1/2'
'-x, -y, -z'
'x-1/2, y-1/2, -z'
'-x-1/2, y, z-1/2'
'x, -y-1/2, z-1/2'

loop_
_atom_site_label
_atom_site_type_symbol
_atom_site_fract_x
_atom_site_fract_y
_atom_site_fract_z
_atom_site_U_iso_or_equiv
_atom_site_adp_type
_atom_site_occupancy
_atom_site_site_symmetry_order
_atom_site_calc_flag
_atom_site_refinement_flags_posn
_atom_site_refinement_flags_adp
_atom_site_refinement_flags_occupancy
_atom_site_disorder_assembly
_atom_site_disorder_group
Cd0A Cd 0.38593(2) 0.39755(3) 0.33707(3) 0.03038(9) Uani 0.75 1 d . . P A 1
C3 C 0.50795(10) 0.59575(16) 0.16833(16) 0.0415(5) Uani 1 1 d . . . . .
H3 H 0.4917 0.6379 0.2046 0.050 Uiso 1 1 calc R . . . .
O1 O 0.41890(7) 0.40077(13) 0.19442(14) 0.0564(5) Uani 1 1 d . . . . .
C2 C 0.48866(8) 0.50439(16) 0.16069(15) 0.0387(5) Uani 1 1 d . . . . .
N1 N 0.38267(8) 0.47198(15) 0.46467(14) 0.0458(5) Uani 1 1 d . . . . .
N5 N 0.58130(9) 0.40483(18) 0.00452(16) 0.0578(6) Uani 1 1 d . . . . .
N2 N 0.40207(8) 0.53273(15) 0.58650(13) 0.0434(5) Uani 1 1 d . . . . .
O2 O 0.43654(8) 0.51609(13) 0.28171(13) 0.0584(5) Uani 1 1 d . . . . .
C7 C 0.51252(9) 0.44150(16) 0.10591(16) 0.0408(5) Uani 1 1 d . . . . .
H7 H 0.4998 0.3803 0.0993 0.049 Uiso 1 1 calc R . . . .
C4 C 0.55113(9) 0.62530(16) 0.12272(17) 0.0413(5) Uani 1 1 d . . . . .
C11 C 0.40686(9) 0.45673(17) 0.53604(17) 0.0426(6) Uani 1 1 d . . . . .
C1 C 0.44451(9) 0.47151(17) 0.21477(17) 0.0421(5) Uani 1 1 d . . . . .
C16 C 0.39368(10) 0.6035(2) 0.72816(18) 0.0526(7) Uani 1 1 d . . . . .
O6 O 0.56200(10) 0.32726(16) -0.00534(16) 0.0784(7) Uani 1 1 d . . . . .
C5 C 0.57539(9) 0.56252(18) 0.06928(17) 0.0448(6) Uani 1 1 d . . . . .
H5 H 0.6047 0.5809 0.0389 0.054 Uiso 1 1 calc R . . . .
C6 C 0.55560(9) 0.47201(17) 0.06146(16) 0.0418(5) Uani 1 1 d . . . . .
C10 C 0.37391(12) 0.59994(19) 0.54406(19) 0.0552(7) Uani 1 1 d . . . . .
H10 H 0.3649 0.6600 0.5629 0.066 Uiso 1 1 calc R . . . .
C15 C 0.42674(10) 0.5465(3) 0.66871(18) 0.0599(8) Uani 1 1 d . . . . .
H15A H 0.4599 0.5784 0.6610 0.072 Uiso 1 1 calc R . . . .
H15B H 0.4337 0.4851 0.6934 0.072 Uiso 1 1 calc R . . . .
C21 C 0.34789(9) 0.5674(2) 0.76454(17) 0.0494(6) Uani 1 1 d . . . . .
C20 C 0.32152(13) 0.6220(2) 0.8224(2) 0.0659(9) Uani 1 1 d . . . . .
H20 H 0.2913 0.5987 0.8471 0.079 Uiso 1 1 calc R . . . .
C9 C 0.36203(12) 0.56130(19) 0.46997(18) 0.0542(7) Uani 1 1 d . . . . .
H9 H 0.3426 0.5908 0.4283 0.065 Uiso 1 1 calc R . . . .
O5 O 0.62054(11) 0.4307(2) -0.0306(2) 0.1037(10) Uani 1 1 d . . . . .
C17 C 0.41078(14) 0.6923(3) 0.7501(2) 0.0744(10) Uani 1 1 d . . . . .
H17 H 0.4409 0.7165 0.7257 0.089 Uiso 1 1 calc R . . . .
C12 C 0.43518(13) 0.3644(2) 0.5523(3) 0.0758(10) Uani 1 1 d . . . . .
C19 C 0.33949(16) 0.7105(3) 0.8439(3) 0.0869(12) Uani 1 1 d . . . . .
H19 H 0.3214 0.7465 0.8831 0.104 Uiso 1 1 calc R . . . .
C18 C 0.38411(15) 0.7458(3) 0.8076(3) 0.0900(12) Uani 1 1 d . . . . .
H18 H 0.3962 0.8057 0.8219 0.108 Uiso 1 1 calc R . . . .
C13 C 0.49211(14) 0.3729(3) 0.5625(3) 0.0982(14) Uani 1 1 d . . . . .
H13A H 0.5068 0.4029 0.5140 0.147 Uiso 1 1 calc GR . . . .
H13B H 0.5071 0.3110 0.5690 0.147 Uiso 1 1 calc GR . . . .
H13C H 0.4996 0.4103 0.6111 0.147 Uiso 1 1 calc GR . . . .
C14 C 0.4061(2) 0.3013(3) 0.6062(4) 0.141(2) Uani 1 1 d . . . . .
H14A H 0.4064 0.3256 0.6623 0.212 Uiso 1 1 calc GR . . . .
H14B H 0.4220 0.2398 0.6055 0.212 Uiso 1 1 calc GR . . . .
H14C H 0.3708 0.2967 0.5868 0.212 Uiso 1 1 calc GR . . . .
O3 O 0.61884(7) 0.73886(14) 0.12267(18) 0.0700(6) Uani 1 1 d . . . . .
O4 O 0.54066(8) 0.78830(14) 0.15539(15) 0.0676(6) Uani 1 1 d . . . . .
C8 C 0.57132(11) 0.72494(19) 0.13467(18) 0.0494(6) Uani 1 1 d . . . . .
N3 N 0.28176(8) 0.43931(17) 0.78284(15) 0.0508(6) Uani 1 1 d . . . . .
C22 C 0.32905(10) 0.4702(2) 0.7401(2) 0.0604(8) Uani 1 1 d . . . . .
H22A H 0.3227 0.4695 0.6804 0.072 Uiso 1 1 calc R . . . .
H22B H 0.3566 0.4250 0.7516 0.072 Uiso 1 1 calc R . . . .
N4 N 0.20047(8) 0.41594(17) 0.81725(15) 0.0495(6) Uani 1 1 d . . . . .
C25 C 0.23132(9) 0.45079(19) 0.75898(17) 0.0463(6) Uani 1 1 d . . . . .
C23 C 0.28193(11) 0.3953(2) 0.8589(2) 0.0695(9) Uani 1 1 d . . . . .
H23 H 0.3111 0.3783 0.8902 0.083 Uiso 1 1 calc R . . . .
C24 C 0.23205(11) 0.3815(2) 0.8796(2) 0.0675(9) Uani 1 1 d . . . . .
H24 H 0.2205 0.3529 0.9286 0.081 Uiso 1 1 calc R . . . .
C26 C 0.21151(15) 0.4912(3) 0.6784(2) 0.0754(10) Uani 1 1 d . . . . .
H26 H 0.1736 0.4922 0.6863 0.090 Uiso 1 1 calc R . . . .
C27 C 0.2242(2) 0.5907(4) 0.6610(3) 0.132(2) Uani 1 1 d . . . . .
H27A H 0.2109 0.6299 0.7053 0.198 Uiso 1 1 calc GR . . . .
H27B H 0.2085 0.6093 0.6091 0.198 Uiso 1 1 calc GR . . . .
H27C H 0.2614 0.5980 0.6574 0.198 Uiso 1 1 calc GR . . . .
C28 C 0.2187(2) 0.4258(4) 0.6070(3) 0.1271(19) Uani 1 1 d . . . . .
H28A H 0.2550 0.4229 0.5925 0.191 Uiso 1 1 calc GR . . . .
H28B H 0.1990 0.4483 0.5599 0.191 Uiso 1 1 calc GR . . . .
H28C H 0.2066 0.3638 0.6223 0.191 Uiso 1 1 calc GR . . . .
Cd1 Cd 0.38612(10) 0.3982(2) 0.3384(2) 0.0899(13) Uani 0.249(2) 1 d . . . A 2

loop_
_atom_site_aniso_label
_atom_site_aniso_U_11
_atom_site_aniso_U_22
_atom_site_aniso_U_33
_atom_site_aniso_U_23
_atom_site_aniso_U_13
_atom_site_aniso_U_12
Cd0A 0.02335(14) 0.02489(14) 0.0429(2) -0.00057(18) 0.00704(17) 0.00172(13)
C3 0.0432(11) 0.0371(12) 0.0443(14) 0.0030(11) -0.0033(10) -0.0033(9)
O1 0.0507(10) 0.0506(11) 0.0680(13) -0.0120(10) 0.0147(9) -0.0172(8)
C2 0.0359(10) 0.0377(11) 0.0427(13) 0.0032(10) -0.0014(10) -0.0048(9)
N1 0.0495(11) 0.0411(11) 0.0467(12) 0.0018(9) -0.0009(10) 0.0080(9)
N5 0.0526(13) 0.0628(16) 0.0581(15) -0.0008(13) 0.0120(11) 0.0003(11)
N2 0.0382(9) 0.0516(12) 0.0405(11) 0.0048(10) 0.0033(8) -0.0008(9)
O2 0.0670(12) 0.0492(11) 0.0591(12) -0.0099(10) 0.0198(10) -0.0165(9)
C7 0.0396(11) 0.0352(11) 0.0475(14) -0.0002(11) -0.0023(10) -0.0066(9)
C4 0.0387(11) 0.0372(12) 0.0481(14) 0.0081(11) -0.0076(10) -0.0077(9)
C11 0.0378(11) 0.0371(12) 0.0528(15) 0.0092(11) -0.0008(10) 0.0002(9)
C1 0.0382(11) 0.0373(12) 0.0507(15) 0.0018(11) 0.0033(10) -0.0010(9)
C16 0.0429(13) 0.0708(19) 0.0441(15) -0.0052(14) -0.0037(11) -0.0128(12)
O6 0.0893(17) 0.0592(13) 0.0867(17) -0.0209(12) 0.0247(14) -0.0081(12)
C5 0.0344(11) 0.0496(14) 0.0503(15) 0.0097(12) -0.0026(10) -0.0082(10)
C6 0.0370(11) 0.0456(13) 0.0427(13) 0.0004(11) -0.0001(10) -0.0011(10)
C10 0.0661(17) 0.0423(14) 0.0571(18) -0.0046(13) 0.0024(14) 0.0144(12)
C15 0.0353(12) 0.095(2) 0.0490(16) -0.0060(16) -0.0012(11) -0.0053(13)
C21 0.0381(12) 0.0618(16) 0.0482(15) -0.0093(13) -0.0001(11) -0.0090(11)
C20 0.0561(16) 0.074(2) 0.068(2) -0.0221(17) 0.0136(15) -0.0126(15)
C9 0.0710(18) 0.0421(14) 0.0496(16) 0.0085(13) -0.0014(14) 0.0191(13)
O5 0.0853(18) 0.100(2) 0.126(2) -0.0205(18) 0.0630(17) -0.0144(15)
C17 0.069(2) 0.079(2) 0.075(2) -0.008(2) 0.0077(18) -0.0284(18)
C12 0.0658(19) 0.0482(16) 0.113(3) 0.0197(19) -0.022(2) 0.0097(14)
C19 0.091(3) 0.078(2) 0.092(3) -0.037(2) 0.018(2) -0.011(2)
C18 0.094(3) 0.069(2) 0.107(3) -0.028(2) 0.008(2) -0.030(2)
C13 0.072(2) 0.102(3) 0.121(4) -0.008(3) 0.000(2) 0.047(2)
C14 0.170(5) 0.059(2) 0.194(6) 0.060(3) 0.088(4) 0.042(3)
O3 0.0422(10) 0.0451(11) 0.1226(19) 0.0069(12) -0.0132(11) -0.0117(8)
O4 0.0670(13) 0.0433(11) 0.0925(17) -0.0061(11) 0.0167(12) -0.0120(9)
C8 0.0508(14) 0.0416(14) 0.0559(16) 0.0126(12) -0.0117(12) -0.0127(11)
N3 0.0309(9) 0.0600(14) 0.0616(15) -0.0057(12) 0.0018(9) -0.0061(9)
C22 0.0359(12) 0.0703(19) 0.075(2) -0.0209(16) 0.0123(13) -0.0107(12)
N4 0.0318(9) 0.0612(14) 0.0556(14) 0.0088(11) -0.0045(9) -0.0024(9)
C25 0.0378(11) 0.0523(15) 0.0488(15) -0.0050(12) -0.0002(11) -0.0032(10)
C23 0.0361(13) 0.092(2) 0.080(2) 0.0216(19) -0.0127(14) 0.0012(14)
C24 0.0414(14) 0.089(2) 0.073(2) 0.0310(18) -0.0066(14) -0.0008(14)
C26 0.068(2) 0.105(3) 0.053(2) 0.009(2) -0.0010(15) -0.002(2)
C27 0.135(5) 0.129(5) 0.132(5) 0.052(4) -0.060(4) -0.029(3)
C28 0.118(4) 0.195(6) 0.068(3) -0.036(3) -0.023(3) -0.018(4)
Cd1 0.0763(18) 0.107(2) 0.087(2) -0.0004(15) -0.0057(13) 0.0006(12)

loop_
_atom_type_symbol
_atom_type_description
_atom_type_scat_dispersion_real
_atom_type_scat_dispersion_imag
_atom_type_scat_source
C C 0.0033 0.0016 'International Tables Vol C Tables 4.2.6.8 and 6.1.1.4'
H H 0.0000 0.0000 'International Tables Vol C Tables 4.2.6.8 and 6.1.1.4'
Cd Cd -0.8075 1.2024 'International Tables Vol C Tables 4.2.6.8 and 6.1.1.4'
N N 0.0061 0.0033 'International Tables Vol C Tables 4.2.6.8 and 6.1.1.4'
O O 0.0106 0.0060 'International Tables Vol C Tables 4.2.6.8 and 6.1.1.4'

loop_
_geom_angle_atom_site_label_1
_geom_angle_atom_site_label_2
_geom_angle_atom_site_label_3
_geom_angle
_geom_angle_site_symmetry_1
_geom_angle_site_symmetry_3
O1 Cd0A C1 27.53(7) . .
O1 Cd0A O4 77.90(7) . 4_645
O1 Cd0A C8 91.89(8) . 4_645
N1 Cd0A O1 146.83(7) . .
N1 Cd0A C1 119.39(8) . .
N1 Cd0A O3 101.10(9) . 4_645
N1 Cd0A O4 105.91(8) . 4_645
N1 Cd0A C8 106.16(8) . 4_645
O2 Cd0A O1 55.16(6) . .
O2 Cd0A N1 91.68(7) . .
O2 Cd0A C1 28.00(7) . .
O2 Cd0A O3 146.74(7) . 4_645
O2 Cd0A O4 92.61(7) . 4_645
O2 Cd0A C8 119.51(8) . 4_645
C1 Cd0A C8 104.28(8) . 4_645
O3 Cd0A O1 107.13(8) 4_645 .
O3 Cd0A C1 127.25(8) 4_645 .
O3 Cd0A O4 54.44(7) 4_645 4_645
O3 Cd0A C8 27.35(7) 4_645 4_645
O4 Cd0A C1 81.43(7) 4_645 .
O4 Cd0A C8 27.12(7) 4_645 4_645
N4 Cd0A O1 101.94(8) 7_655 .
N4 Cd0A N1 92.09(8) 7_655 .
N4 Cd0A O2 114.63(8) 7_655 .
N4 Cd0A C1 113.77(8) 7_655 .
N4 Cd0A O3 95.63(7) 7_655 4_645
N4 Cd0A O4 147.05(8) 7_655 4_645
N4 Cd0A C8 121.63(9) 7_655 4_645
C2 C3 H3 119.4 . .
C2 C3 C4 121.1(2) . .
C4 C3 H3 119.4 . .
C1 O1 Cd0A 87.27(16) . .
C1 O1 Cd1 86.92(18) . .
C3 C2 C7 119.6(2) . .
C3 C2 C1 120.4(2) . .
C7 C2 C1 119.9(2) . .
C11 N1 Cd0A 132.71(17) . .
C11 N1 C9 106.2(2) . .
C11 N1 Cd1 132.59(18) . .
C9 N1 Cd0A 119.36(18) . .
C9 N1 Cd1 119.45(19) . .
O6 N5 C6 118.8(2) . .
O5 N5 O6 123.5(3) . .
O5 N5 C6 117.7(3) . .
C11 N2 C10 107.6(2) . .
C11 N2 C15 127.0(2) . .
C10 N2 C15 125.2(2) . .
C1 O2 Cd0A 93.13(14) . .
C1 O2 Cd1 93.69(16) . .
C2 C7 H7 120.8 . .
C6 C7 C2 118.4(2) . .
C6 C7 H7 120.8 . .
C3 C4 C8 119.1(2) . .
C5 C4 C3 119.4(2) . .
C5 C4 C8 121.5(2) . .
N1 C11 N2 110.2(2) . .
N1 C11 C12 121.0(3) . .
N2 C11 C12 128.8(3) . .
O1 C1 Cd0A 65.20(14) . .
O1 C1 C2 119.9(2) . .
O1 C1 O2 122.8(2) . .
O1 C1 Cd1 65.66(16) . .
C2 C1 Cd0A 165.05(17) . .
C2 C1 Cd1 164.79(18) . .
O2 C1 Cd0A 58.87(13) . .
O2 C1 C2 117.3(2) . .
O2 C1 Cd1 58.44(14) . .
C21 C16 C15 122.5(3) . .
C17 C16 C15 118.0(3) . .
C17 C16 C21 119.4(3) . .
C4 C5 H5 120.5 . .
C4 C5 C6 119.1(2) . .
C6 C5 H5 120.5 . .
C7 C6 N5 118.3(2) . .
C5 C6 N5 119.3(2) . .
C5 C6 C7 122.4(2) . .
N2 C10 H10 127.0 . .
C9 C10 N2 106.0(2) . .
C9 C10 H10 127.0 . .
N2 C15 C16 113.2(2) . .
N2 C15 H15A 108.9 . .
N2 C15 H15B 108.9 . .
C16 C15 H15A 108.9 . .
C16 C15 H15B 108.9 . .
H15A C15 H15B 107.8 . .
C16 C21 C22 119.4(2) . .
C20 C21 C16 118.9(3) . .
C20 C21 C22 121.7(2) . .
C21 C20 H20 119.6 . .
C19 C20 C21 120.8(3) . .
C19 C20 H20 119.6 . .
N1 C9 H9 125.0 . .
C10 C9 N1 110.0(2) . .
C10 C9 H9 125.0 . .
C16 C17 H17 119.5 . .
C18 C17 C16 121.0(3) . .
C18 C17 H17 119.5 . .
C13 C12 C11 115.0(3) . .
C14 C12 C11 112.8(3) . .
C14 C12 C13 119.6(4) . .
C20 C19 H19 120.0 . .
C20 C19 C18 120.1(3) . .
C18 C19 H19 120.0 . .
C17 C18 C19 119.8(3) . .
C17 C18 H18 120.1 . .
C19 C18 H18 120.1 . .
C12 C13 H13A 109.5 . .
C12 C13 H13B 109.5 . .
C12 C13 H13C 109.5 . .
H13A C13 H13B 109.5 . .
H13A C13 H13C 109.5 . .
H13B C13 H13C 109.5 . .
C12 C14 H14A 109.5 . .
C12 C14 H14B 109.5 . .
C12 C14 H14C 109.5 . .
H14A C14 H14B 109.5 . .
H14A C14 H14C 109.5 . .
H14B C14 H14C 109.5 . .
C8 O3 Cd0A 93.31(18) . 4_655
C8 O3 Cd1 93.30(19) . 4_655
C8 O4 Cd0A 88.96(16) . 4_655
C8 O4 Cd1 89.07(17) . 4_655
C4 C8 Cd0A 175.39(18) . 4_655
C4 C8 Cd1 175.77(19) . 4_655
O3 C8 Cd0A 59.34(14) . 4_655
O3 C8 C4 117.4(3) . .
O3 C8 Cd1 59.38(15) . 4_655
O4 C8 Cd0A 63.92(14) . 4_655
O4 C8 C4 119.4(2) . .
O4 C8 O3 123.2(2) . .
O4 C8 Cd1 63.85(15) . 4_655
C25 N3 C22 128.6(3) . .
C25 N3 C23 107.9(2) . .
C23 N3 C22 123.4(2) . .
C21 C22 H22A 108.6 . .
C21 C22 H22B 108.6 . .
N3 C22 C21 114.7(2) . .
N3 C22 H22A 108.6 . .
N3 C22 H22B 108.6 . .
H22A C22 H22B 107.6 . .
C25 N4 Cd0A 137.10(18) . 7_656
C25 N4 C24 107.0(2) . .
C25 N4 Cd1 137.45(19) . 7_656
C24 N4 Cd0A 115.85(19) . 7_656
C24 N4 Cd1 115.5(2) . 7_656
N3 C25 C26 127.6(3) . .
N4 C25 N3 109.1(2) . .
N4 C25 C26 123.2(2) . .
N3 C23 H23 126.7 . .
C24 C23 N3 106.5(3) . .
C24 C23 H23 126.7 . .
N4 C24 H24 125.3 . .
C23 C24 N4 109.4(3) . .
C23 C24 H24 125.3 . .
C25 C26 H26 103.3 . .
C27 C26 C25 116.9(3) . .
C27 C26 H26 103.3 . .
C27 C26 C28 115.1(4) . .
C28 C26 C25 112.5(4) . .
C28 C26 H26 103.3 . .
C26 C27 H27A 109.5 . .
C26 C27 H27B 109.5 . .
C26 C27 H27C 109.5 . .
H27A C27 H27B 109.5 . .
H27A C27 H27C 109.5 . .
H27B C27 H27C 109.5 . .
C26 C28 H28A 109.5 . .
C26 C28 H28B 109.5 . .
C26 C28 H28C 109.5 . .
H28A C28 H28B 109.5 . .
H28A C28 H28C 109.5 . .
H28B C28 H28C 109.5 . .
O1 Cd1 C1 27.42(7) . .
O1 Cd1 C8 91.42(12) . 4_645
N1 Cd1 O1 147.23(14) . .
N1 Cd1 O2 92.32(13) . .
N1 Cd1 C1 119.92(14) . .
N1 Cd1 O3 101.67(15) . 4_645
N1 Cd1 O4 106.59(14) . 4_645
N1 Cd1 C8 106.73(14) . 4_645
O2 Cd1 O1 54.92(9) . .
O2 Cd1 C1 27.88(8) . .
O2 Cd1 O3 146.55(14) . 4_645
O2 Cd1 O4 92.61(12) . 4_645
O2 Cd1 C8 119.43(13) . 4_645
C1 Cd1 C8 103.94(12) . 4_645
O3 Cd1 O1 106.42(14) 4_645 .
O3 Cd1 C1 126.66(14) 4_645 .
O3 Cd1 O4 54.38(9) 4_645 4_645
O3 Cd1 C8 27.32(8) 4_645 4_645
O4 Cd1 O1 77.54(11) 4_645 .
O4 Cd1 C1 81.22(11) 4_645 .
O4 Cd1 C8 27.08(8) 4_645 4_645
N4 Cd1 O1 101.19(14) 7_655 .
N4 Cd1 N1 92.53(13) 7_655 .
N4 Cd1 O2 114.42(15) 7_655 .
N4 Cd1 C1 113.20(14) 7_655 .
N4 Cd1 O3 95.34(12) 7_655 4_645
N4 Cd1 O4 146.38(15) 7_655 4_645
N4 Cd1 C8 121.21(14) 7_655 4_645

loop_
_geom_bond_atom_site_label_1
_geom_bond_atom_site_label_2
_geom_bond_distance
_geom_bond_site_symmetry_2
Cd0A O1 2.434(2) .
Cd0A N1 2.298(2) .
Cd0A O2 2.2955(18) .
Cd0A C1 2.678(3) .
Cd0A O3 2.336(2) 4_645
Cd0A O4 2.436(2) 4_645
Cd0A C8 2.711(3) 4_645
Cd0A N4 2.251(2) 7_655
C3 H3 0.9300 .
C3 C2 1.388(3) .
C3 C4 1.389(3) .
O1 C1 1.239(3) .
O1 Cd1 2.452(4) .
C2 C7 1.390(3) .
C2 C1 1.498(3) .
N1 C11 1.317(3) .
N1 C9 1.371(3) .
N1 Cd1 2.275(4) .
N5 O6 1.213(3) .
N5 C6 1.471(3) .
N5 O5 1.208(3) .
N2 C11 1.349(3) .
N2 C10 1.372(3) .
N2 C15 1.472(3) .
O2 C1 1.259(3) .
O2 Cd1 2.294(3) .
C7 H7 0.9300 .
C7 C6 1.382(3) .
C4 C5 1.380(4) .
C4 C8 1.512(3) .
C11 C12 1.515(4) .
C1 Cd1 2.687(4) .
C16 C15 1.506(4) .
C16 C21 1.405(4) .
C16 C17 1.375(4) .
C5 H5 0.9300 .
C5 C6 1.381(3) .
C10 H10 0.9300 .
C10 C9 1.340(4) .
C15 H15A 0.9700 .
C15 H15B 0.9700 .
C21 C20 1.382(4) .
C21 C22 1.507(4) .
C20 H20 0.9300 .
C20 C19 1.376(5) .
C9 H9 0.9300 .
C17 H17 0.9300 .
C17 C18 1.372(5) .
C12 C13 1.472(5) .
C12 C14 1.446(5) .
C19 H19 0.9300 .
C19 C18 1.376(5) .
C18 H18 0.9300 .
C13 H13A 0.9600 .
C13 H13B 0.9600 .
C13 H13C 0.9600 .
C14 H14A 0.9600 .
C14 H14B 0.9600 .
C14 H14C 0.9600 .
O3 Cd0A 2.336(2) 4_655
O3 C8 1.248(3) .
O3 Cd1 2.340(4) 4_655
O4 Cd0A 2.436(2) 4_655
O4 C8 1.236(3) .
O4 Cd1 2.437(3) 4_655
C8 Cd0A 2.711(3) 4_655
C8 Cd1 2.715(4) 4_655
N3 C22 1.458(3) .
N3 C25 1.357(3) .
N3 C23 1.367(4) .
C22 H22A 0.9700 .
C22 H22B 0.9700 .
N4 Cd0A 2.251(2) 7_656
N4 C25 1.317(3) .
N4 C24 1.373(4) .
N4 Cd1 2.257(3) 7_656
C25 C26 1.498(4) .
C23 H23 0.9300 .
C23 C24 1.334(4) .
C24 H24 0.9300 .
C26 H26 0.9800 .
C26 C27 1.469(6) .
C26 C28 1.481(6) .
C27 H27A 0.9600 .
C27 H27B 0.9600 .
C27 H27C 0.9600 .
C28 H28A 0.9600 .
C28 H28B 0.9600 .
C28 H28C 0.9600 .
Cd1 O3 2.340(4) 4_645
Cd1 O4 2.437(3) 4_645
Cd1 C8 2.715(4) 4_645
Cd1 N4 2.257(3) 7_655

loop_
_geom_torsion_atom_site_label_1
_geom_torsion_atom_site_label_2
_geom_torsion_atom_site_label_3
_geom_torsion_atom_site_label_4
_geom_torsion
_geom_torsion_site_symmetry_1
_geom_torsion_site_symmetry_2
_geom_torsion_site_symmetry_3
_geom_torsion_site_symmetry_4
Cd0A O1 C1 C2 164.1(2) . . . .
Cd0A O1 C1 O2 -12.9(3) . . . .
Cd0A N1 C11 N2 164.59(17) . . . .
Cd0A N1 C11 C12 -15.0(4) . . . .
Cd0A N1 C9 C10 -166.5(2) . . . .
Cd0A O2 C1 O1 13.7(3) . . . .
Cd0A O2 C1 C2 -163.42(18) . . . .
Cd0A O3 C8 C4 -176.2(2) 4_655 . . .
Cd0A O3 C8 O4 3.9(3) 4_655 . . .
Cd0A O4 C8 C4 176.4(2) 4_655 . . .
Cd0A O4 C8 O3 -3.8(3) 4_655 . . .
Cd0A N4 C25 N3 -178.5(2) 7_656 . . .
Cd0A N4 C25 C26 -1.4(5) 7_656 . . .
Cd0A N4 C24 C23 178.7(2) 7_656 . . .
C3 C2 C7 C6 1.0(4) . . . .
C3 C2 C1 Cd0A -92.3(7) . . . .
C3 C2 C1 O1 161.7(2) . . . .
C3 C2 C1 O2 -21.1(3) . . . .
C3 C2 C1 Cd1 -90.8(7) . . . .
C3 C4 C5 C6 1.0(4) . . . .
C3 C4 C8 O3 151.4(3) . . . .
C3 C4 C8 O4 -28.8(4) . . . .
C2 C3 C4 C5 -0.4(4) . . . .
C2 C3 C4 C8 -178.7(2) . . . .
C2 C7 C6 N5 179.0(2) . . . .
C2 C7 C6 C5 -0.4(4) . . . .
N1 C11 C12 C13 115.2(4) . . . .
N1 C11 C12 C14 -102.9(5) . . . .
N2 C11 C12 C13 -64.3(5) . . . .
N2 C11 C12 C14 77.5(5) . . . .
N2 C10 C9 N1 -0.8(3) . . . .
C7 C2 C1 Cd0A 84.0(7) . . . .
C7 C2 C1 O1 -22.1(4) . . . .
C7 C2 C1 O2 155.1(2) . . . .
C7 C2 C1 Cd1 85.5(7) . . . .
C4 C3 C2 C7 -0.7(4) . . . .
C4 C3 C2 C1 175.6(2) . . . .
C4 C5 C6 N5 180.0(2) . . . .
C4 C5 C6 C7 -0.6(4) . . . .
C11 N1 C9 C10 0.3(3) . . . .
C11 N2 C10 C9 1.0(3) . . . .
C11 N2 C15 C16 -147.2(3) . . . .
C1 C2 C7 C6 -175.2(2) . . . .
C16 C21 C20 C19 0.4(5) . . . .
C16 C21 C22 N3 178.9(3) . . . .
C16 C17 C18 C19 -0.1(7) . . . .
O6 N5 C6 C7 4.5(4) . . . .
O6 N5 C6 C5 -176.1(3) . . . .
C5 C4 C8 O3 -27.0(4) . . . .
C5 C4 C8 O4 152.9(3) . . . .
C10 N2 C11 N1 -0.8(3) . . . .
C10 N2 C11 C12 178.7(3) . . . .
C10 N2 C15 C16 39.6(4) . . . .
C15 N2 C11 N1 -175.0(2) . . . .
C15 N2 C11 C12 4.5(4) . . . .
C15 N2 C10 C9 175.3(2) . . . .
C15 C16 C21 C20 176.0(3) . . . .
C15 C16 C21 C22 -3.5(4) . . . .
C15 C16 C17 C18 -176.3(4) . . . .
C21 C16 C15 N2 71.4(4) . . . .
C21 C16 C17 C18 0.6(5) . . . .
C21 C20 C19 C18 0.2(6) . . . .
C20 C21 C22 N3 -0.6(4) . . . .
C20 C19 C18 C17 -0.3(7) . . . .
C9 N1 C11 N2 0.4(3) . . . .
C9 N1 C11 C12 -179.3(3) . . . .
O5 N5 C6 C7 -176.1(3) . . . .
O5 N5 C6 C5 3.3(4) . . . .
C17 C16 C15 N2 -111.8(3) . . . .
C17 C16 C21 C20 -0.8(5) . . . .
C17 C16 C21 C22 179.7(3) . . . .
C8 C4 C5 C6 179.3(2) . . . .
N3 C25 C26 C27 -63.2(5) . . . .
N3 C25 C26 C28 73.4(5) . . . .
N3 C23 C24 N4 0.2(4) . . . .
C22 C21 C20 C19 179.8(3) . . . .
C22 N3 C25 N4 -177.3(3) . . . .
C22 N3 C25 C26 5.7(5) . . . .
C22 N3 C23 C24 177.4(3) . . . .
N4 C25 C26 C27 120.2(4) . . . .
N4 C25 C26 C28 -103.2(4) . . . .
C25 N3 C22 C21 90.7(4) . . . .
C25 N3 C23 C24 -0.2(4) . . . .
C25 N4 C24 C23 -0.1(4) . . . .
C23 N3 C22 C21 -86.4(4) . . . .
C23 N3 C25 N4 0.2(3) . . . .
C23 N3 C25 C26 -176.8(3) . . . .
C24 N4 C25 N3 0.0(3) . . . .
C24 N4 C25 C26 177.1(3) . . . .
Cd1 O1 C1 C2 164.1(2) . . . .
Cd1 O1 C1 O2 -13.0(3) . . . .
Cd1 N1 C11 N2 164.47(19) . . . .
Cd1 N1 C11 C12 -15.1(4) . . . .
Cd1 N1 C9 C10 -166.3(2) . . . .
Cd1 O2 C1 O1 13.9(3) . . . .
Cd1 O2 C1 C2 -163.2(2) . . . .
Cd1 O3 C8 C4 -176.8(2) 4_655 . . .
Cd1 O3 C8 O4 3.3(3) 4_655 . . .
Cd1 O4 C8 C4 176.9(2) 4_655 . . .
Cd1 O4 C8 O3 -3.2(3) 4_655 . . .
Cd1 N4 C25 N3 -179.2(2) 7_656 . . .
Cd1 N4 C25 C26 -2.0(5) 7_656 . . .
Cd1 N4 C24 C23 179.3(3) 7_656 . . .
